data_1527858
loop_
_publ_author_name
'Mumme, W.G.'
'Watts, J.A.'

_publ_section_title
;
 The Crystal structure of Reduced Cesium Vanadate, Cs V2 O5
;
_journal_name_full 'Journal of Solid State Chemistry'
_journal_page_first 319
_journal_page_last 322
_journal_volume 3
_journal_year 1971
_chemical_formula_sum 'Cs O5 V2'
_chemical_name_systematic 'Cs V2 O5'
_space_group_IT_number 14
_symmetry_space_group_name_Hall '-P 2ybc'
_symmetry_space_group_name_H-M 'P 1 21/c 1'
_cell_angle_alpha 90
_cell_angle_beta 90.98
_cell_angle_gamma 90
_cell_formula_units_Z 4
_cell_length_a 7.008
_cell_length_b 9.977
_cell_length_c 7.729
_cell_volume 540.323
_citation_journal_id_ASTM JSSCBI
_cod_data_source_file Mumme_JSSCBI_1971_1961.cif
_cod_data_source_block Cs1O5V2
_cod_original_cell_volume 540.3235
_cod_original_formula_sum 'Cs1 O5 V2'
_cod_database_code 1527858

loop_
_symmetry_equiv_pos_as_xyz
x,y,z
-x,y+1/2,-z+1/2
-x,-y,-z
x,-y-1/2,z-1/2

loop_
_atom_site_label
_atom_site_type_symbol
_atom_site_fract_x
_atom_site_fract_y
_atom_site_fract_z
_atom_site_occupancy
_atom_site_U_iso_or_equiv
O1 O-2 0.115 0.1293 0.1808 1 0.0
V2 V+5 0.1194 0.2063 0.9879 1 0.0
Cs1 Cs+1 0.61681 0.12537 0.22049 1 0.0
O4 O-2 0.9479 0.1277 0.8547 1 0.0
V1 V+4 0.117 -0.0236 0.337 1 0.0
O5 O-2 0.0718 0.1149 0.5184 1 0.0
O2 O-2 0.3363 0.1882 0.9188 1 0.0
O3 O-2 0.6808 0.0686 0.6243 1 0.0
